data_7037958
loop_
_publ_author_name
'Sietzen, M.'
'Federmann, P.'
'Sonnenschein, C.'
'Wadepohl, H.'
'Ballmann, J.'

_publ_section_title
;
 Cyclometalated titanium and zirconium complexes stabilised by a new
 silylmethylene-linked tetradentate triamidophosphine.
;
_journal_issue 7
_journal_name_full 'Dalton transactions (Cambridge, England : 2003)'
_journal_page_first 3013
_journal_page_last 3023
_journal_paper_doi 10.1039/c5dt04561d
_journal_volume 45
_journal_year 2016
_chemical_formula_moiety 'C27 H39 Cl N3 P Si3 Ti, 0.5(C7 H8)'
_chemical_formula_sum 'C30.5 H43 Cl N3 P Si3 Ti'
_chemical_formula_weight 650.27
_chemical_properties_physical 'air-sensitive, moisture-sensitive'
_space_group_crystal_system monoclinic
_space_group_IT_number 14
_space_group_name_Hall '-P 2ybc'
_space_group_name_H-M_alt 'P 1 21/c 1'
_symmetry_cell_setting monoclinic
_symmetry_Int_Tables_number 14
_symmetry_space_group_name_Hall '-P 2ybc'
_symmetry_space_group_name_H-M 'P 1 21/c 1'
_atom_sites_solution_hydrogens geom
_atom_sites_solution_primary iterative
_atom_sites_solution_secondary difmap
_audit_block_code ba_jb1
_audit_creation_date
;
'Tue Jun 12 14:54:34 2012'
;
_audit_creation_method
;
Olex2 1.2
(compiled 2015.01.26 svn.r3151 for OlexSys, GUI svn.r4998)
;
_audit_update_record
;
2015-12-14 deposited with the CCDC.
2015-12-28 downloaded from the CCDC.
;
_cell_angle_alpha 90
_cell_angle_beta 101.8442(9)
_cell_angle_gamma 90
_cell_formula_units_Z 4
_cell_length_a 10.90658(10)
_cell_length_b 18.00949(16)
_cell_length_c 17.67069(16)
_cell_measurement_reflns_used 20759
_cell_measurement_temperature 110(1)
_cell_measurement_theta_max 28.9533
_cell_measurement_theta_min 3.2597
_cell_volume 3397.01(5)
_computing_cell_refinement
;
CrysAlisPro, Agilent Technologies,
Version 1.171.35.21 (release 20-01-2012 CrysAlis171 .NET)
(compiled Jan 23 2012,18:06:46)
;
_computing_data_collection
;
CrysAlisPro, Agilent Technologies,
Version 1.171.35.21 (release 20-01-2012 CrysAlis171 .NET)
(compiled Jan 23 2012,18:06:46)
;
_computing_data_reduction
;
CrysAlisPro, Agilent Technologies,
Version 1.171.35.21 (release 20-01-2012 CrysAlis171 .NET)
(compiled Jan 23 2012,18:06:46)
;
_computing_molecular_graphics 'Olex2 (Dolomanov et al., 2009)'
_computing_publication_material 'encif (Wadepohl, 2009-14); encifer 1.5 (CCDC, 2014)'
_computing_structure_refinement 'ShelXL (Sheldrick, 2008)'
_computing_structure_solution 'SUPERFLIP (Palatinus, 2007-2009)'
_diffrn_ambient_temperature 110(1)
_diffrn_detector 'CCD plate'
_diffrn_detector_area_resol_mean 15.9241
_diffrn_detector_type 'Agilent EOS'
_diffrn_measured_fraction_theta_full 0.998
_diffrn_measured_fraction_theta_max 0.928
_diffrn_measurement_details
;
  1 omega  -10.00   81.00   1.0000   25.0000
omega____ theta____ kappa____ phi______ frames
    -       18.3036   77.0000  150.0000 91

  2 omega  -12.00   60.00   1.0000   25.0000
omega____ theta____ kappa____ phi______ frames
    -       18.3036  -99.0000 -150.0000 72

  3 omega    6.00   87.00   1.0000   25.0000
omega____ theta____ kappa____ phi______ frames
    -       18.3036   57.0000   60.0000 81

  4 omega   21.00   67.00   1.0000   25.0000
omega____ theta____ kappa____ phi______ frames
    -       18.3036   57.0000 -120.0000 46

  5 omega  -50.00   40.00   1.0000   25.0000
omega____ theta____ kappa____ phi______ frames
    -       18.3036  -57.0000  -90.0000 90

  6 omega  -50.00   25.00   1.0000   25.0000
omega____ theta____ kappa____ phi______ frames
    -       18.3036  -55.0000  142.0000 75

  7 omega  -48.00   39.00   1.0000   25.0000
omega____ theta____ kappa____ phi______ frames
    -       18.3036  -57.0000    0.0000 87

  8 omega   -3.00   84.00   1.0000   25.0000
omega____ theta____ kappa____ phi______ frames
    -       18.3036   77.0000  -60.0000 87

  9 omega   -2.00   53.00   1.0000   25.0000
omega____ theta____ kappa____ phi______ frames
    -      -18.7723   38.0000   90.0000 55

 10 omega  -72.00  -29.00   1.0000   25.0000
omega____ theta____ kappa____ phi______ frames
    -      -18.7723  118.0000   25.0000 43

;
_diffrn_measurement_device '\k-geometry diffractometer'
_diffrn_measurement_device_type 'Agilent SuperNova, Dual, Cu at zero, Eos'
_diffrn_measurement_method '\w scans'
_diffrn_measurement_specimen_support 'polyimid foil'
_diffrn_orient_matrix_UB_11 -0.0453877000
_diffrn_orient_matrix_UB_12 -0.0214386000
_diffrn_orient_matrix_UB_13 -0.0252920000
_diffrn_orient_matrix_UB_21 0.0213429000
_diffrn_orient_matrix_UB_22 0.0147650000
_diffrn_orient_matrix_UB_23 -0.0322057000
_diffrn_orient_matrix_UB_31 0.0435834000
_diffrn_orient_matrix_UB_32 -0.0295579000
_diffrn_orient_matrix_UB_33 0.0022535000
_diffrn_radiation_monochromator mirror
_diffrn_radiation_probe x-ray
_diffrn_radiation_type 'Mo K\a'
_diffrn_radiation_wavelength 0.7107
_diffrn_reflns_av_R_equivalents 0.0360
_diffrn_reflns_av_unetI/netI 0.0284
_diffrn_reflns_laue_measured_fraction_full 0.998
_diffrn_reflns_laue_measured_fraction_max 0.928
_diffrn_reflns_limit_h_max 14
_diffrn_reflns_limit_h_min -13
_diffrn_reflns_limit_k_max 24
_diffrn_reflns_limit_k_min -23
_diffrn_reflns_limit_l_max 22
_diffrn_reflns_limit_l_min -23
_diffrn_reflns_number 49411
_diffrn_reflns_point_group_measured_fraction_full 0.998
_diffrn_reflns_point_group_measured_fraction_max 0.928
_diffrn_reflns_theta_full 25.242
_diffrn_reflns_theta_max 29.017
_diffrn_reflns_theta_min 3.266
_diffrn_source 'microfocus X-Ray tube'
_diffrn_source_type 'Agilent SuperNova (Mo) X-ray Source'
_exptl_absorpt_coefficient_mu 0.508
_exptl_absorpt_correction_T_max 1.00000
_exptl_absorpt_correction_T_min 0.93525
_exptl_absorpt_correction_type multi-scan
_exptl_absorpt_process_details
;
CrysAlisPro, Agilent Technologies,
Version 1.171.35.21 (release 20-01-2012 CrysAlis171 .NET)
(compiled Jan 23 2012,18:06:46)
Empirical absorption correction using spherical harmonics,
 implemented in SCALE3 ABSPACK scaling algorithm.
;
_exptl_crystal_colour red
_exptl_crystal_density_diffrn 1.271
_exptl_crystal_description block
_exptl_crystal_F_000 1372
_exptl_crystal_size_max 0.100
_exptl_crystal_size_mid 0.100
_exptl_crystal_size_min 0.100
_refine_diff_density_max 2.073
_refine_diff_density_min -0.999
_refine_diff_density_rms 0.066
_refine_ls_extinction_method none
_refine_ls_goodness_of_fit_ref 1.028
_refine_ls_hydrogen_treatment constr
_refine_ls_matrix_type full
_refine_ls_number_parameters 383
_refine_ls_number_reflns 8403
_refine_ls_number_restraints 23
_refine_ls_restrained_S_all 1.251
_refine_ls_R_factor_all 0.0481
_refine_ls_R_factor_gt 0.0380
_refine_ls_shift/su_max 0.001
_refine_ls_shift/su_mean 0.000
_refine_ls_structure_factor_coef Fsqd
_refine_ls_weighting_details 'w=1/[\s^2^(Fo^2^)+(0.0397P)^2^+3.6197P] where P=(Fo^2^+2Fc^2^)/3'
_refine_ls_weighting_scheme calc
_refine_ls_wR_factor_gt 0.0914
_refine_ls_wR_factor_ref 0.0973
_reflns_Friedel_coverage 0.000
_reflns_number_gt 7135
_reflns_number_total 8403
_reflns_threshold_expression 'I > 2\s(I)'
_cod_data_source_file c5dt04561d2.cif
_cod_data_source_block ba_jb1
_cod_depositor_comments 'Adding full bibliography for 7037956--7037963.cif.'
_cod_original_sg_symbol_H-M 'P 21/c'
_cod_original_formula_sum 'C30.50 H43 Cl N3 P Si3 Ti'
_cod_database_code 7037958
_audit_block_refno 1515
_audit_block_usercomment 'jbo 52_Ti, red, block'
_chemical_oxdiff_formula 'C30 H42 Cl1 N3 P1 Si3 Ti1'
_chemical_oxdiff_usercomment 'jbo 52_Ti, red, block'
_shelx_space_group_comment
;
The symmetry employed for this shelxl refinement is uniquely defined
by the following loop, which should always be used as a source of
symmetry information in preference to the above space-group names.
They are only intended as comments.
;
_shelx_estimated_absorpt_t_max 0.951
_shelx_estimated_absorpt_t_min 0.951
_reflns_odcompleteness_completeness 99.76
_reflns_odcompleteness_iscentric 1
_reflns_odcompleteness_theta 26.32
_shelxl_version_number 2014/7
_olex2_refinement_description
;
1. Fixed Uiso
 At 1.2 times of:
  All C(H) groups, All C(H,H) groups
 At 1.5 times of:
  All C(H,H,H) groups
2. Restrained distances
 C97-C94 \\sim C97-C96
 with sigma of 0.02
3. Restrained atomic chiral volume
 C95
 fixed at 0 with sigma of 0.1
4. Rigid body (RIGU) restrains
 C91, C92, C93, C94, C95
 with sigma for 1-2 distances of 0.004 and sigma for 1-3 distances of 0.004
5. Others
 Fixed Sof: C91(0.5) H91(0.5) C92(0.5) H92(0.5) C93(0.5) H93(0.5) C95(0.5)
 C94(0.5) H94(0.5) C96(0.5) H96(0.5) C97(0.5) H97A(0.5) H97B(0.5) H97C(0.5)
6.a Secondary CH2 refined with riding coordinates:
 C1(H1A,H1B), C2(H2A,H2B), C3(H3A,H3B)
6.b Aromatic/amide H refined with riding coordinates:
 C5(H5), C6(H6), C7(H7), C8(H8), C9(H9), C13(H13), C14(H14), C15(H15),
 C16(H16), C17(H17), C21(H21), C22(H22), C23(H23), C24(H24), C25(H25), C91(H91),
  C92(H92), C93(H93), C94(H94), C96(H96)
6.c Fitted hexagon refined as free rotating group:
 C91(C92,C93,C95,C94,C96)
6.d Idealised Me refined as rotating group:
 C10(H10A,H10B,H10C), C11(H11A,H11B,H11C), C18(H18A,H18B,H18C), C19(H19A,H19B,
 H19C), C26(H26A,H26B,H26C), C27(H27A,H27B,H27C), C97(H97A,H97B,H97C)
;
_olex2_submission_special_instructions 'No special instructions were received'
_cell_oxdiff_length_a 10.9066(2)
_cell_oxdiff_length_b 18.0088(4)
_cell_oxdiff_length_c 17.6705(4)
_cell_oxdiff_angle_alpha 90.0039(18)
_cell_oxdiff_angle_beta 101.8328(19)
_cell_oxdiff_angle_gamma 89.9979(17)
_cell_oxdiff_volume 3396.99(13)
_cell_oxdiff_measurement_reflns_used 20759

loop_
_symmetry_equiv_pos_as_xyz
'x, y, z'
'-x, y+1/2, -z+1/2'
'-x, -y, -z'
'x, -y-1/2, z-1/2'

loop_
_atom_site_label
_atom_site_type_symbol
_atom_site_fract_x
_atom_site_fract_y
_atom_site_fract_z
_atom_site_U_iso_or_equiv
_atom_site_adp_type
_atom_site_occupancy
_atom_site_site_symmetry_order
_atom_site_calc_flag
_atom_site_refinement_flags_posn
_atom_site_refinement_flags_adp
_atom_site_refinement_flags_occupancy
_atom_site_disorder_assembly
_atom_site_disorder_group
Ti Ti 0.84379(3) 0.73205(2) 0.33255(2) 0.01301(8) Uani 1 1 d . . . . .
Cl Cl 0.83168(4) 0.70819(3) 0.45985(2) 0.01998(10) Uani 1 1 d . . . . .
P P 0.83755(4) 0.75591(3) 0.19208(3) 0.01459(10) Uani 1 1 d . . . . .
Si1 Si 0.69095(5) 0.87937(3) 0.23393(3) 0.01838(11) Uani 1 1 d . . . . .
Si2 Si 0.73530(6) 0.60669(3) 0.19010(3) 0.02528(13) Uani 1 1 d . . . . .
Si3 Si 1.10742(5) 0.75900(3) 0.26633(3) 0.01642(11) Uani 1 1 d . . . . .
N1 N 0.72556(14) 0.81757(8) 0.31243(9) 0.0160(3) Uani 1 1 d . . . . .
N2 N 0.80428(14) 0.63378(8) 0.28487(9) 0.0177(3) Uani 1 1 d . . . . .
N3 N 1.02015(14) 0.75783(8) 0.33920(9) 0.0162(3) Uani 1 1 d . . . . .
C1 C 0.79872(17) 0.85116(10) 0.16843(11) 0.0182(4) Uani 1 1 d . . . . .
H1A H 0.7562 0.8560 0.1135 0.022 Uiso 1 1 calc R . . . .
H1B H 0.8751 0.8824 0.1778 0.022 Uiso 1 1 calc R . . . .
C2 C 0.72122(17) 0.69611(10) 0.13471(11) 0.0190(4) Uani 1 1 d . . . . .
H2A H 0.7389 0.6885 0.0825 0.023 Uiso 1 1 calc R . . . .
H2B H 0.6362 0.7174 0.1295 0.023 Uiso 1 1 calc R . . . .
C3 C 0.99151(17) 0.73446(11) 0.17465(11) 0.0196(4) Uani 1 1 d . . . . .
H3A H 1.0084 0.7639 0.1306 0.024 Uiso 1 1 calc R . . . .
H3B H 0.9976 0.6811 0.1626 0.024 Uiso 1 1 calc R . . . .
C4 C 0.65331(16) 0.83738(10) 0.36918(10) 0.0170(3) Uani 1 1 d . . . . .
C5 C 0.68856(19) 0.89640(11) 0.42003(11) 0.0235(4) Uani 1 1 d . . . . .
H5 H 0.7658 0.9212 0.4210 0.028 Uiso 1 1 calc R . . . .
C6 C 0.6114(2) 0.91924(12) 0.46937(12) 0.0296(5) Uani 1 1 d . . . . .
H6 H 0.6355 0.9603 0.5028 0.036 Uiso 1 1 calc R . . . .
C7 C 0.5004(2) 0.88283(14) 0.47018(12) 0.0311(5) Uani 1 1 d . . . . .
H7 H 0.4479 0.8989 0.5037 0.037 Uiso 1 1 calc R . . . .
C8 C 0.46656(19) 0.82294(14) 0.42189(12) 0.0310(5) Uani 1 1 d . . . . .
H8 H 0.3915 0.7967 0.4233 0.037 Uiso 1 1 calc R . . . .
C9 C 0.54145(18) 0.80043(12) 0.37098(11) 0.0240(4) Uani 1 1 d . . . . .
H9 H 0.5162 0.7597 0.3373 0.029 Uiso 1 1 calc R . . . .
C10 C 0.7255(2) 0.97846(12) 0.26116(13) 0.0327(5) Uani 1 1 d . . . . .
H10A H 0.6725 0.9946 0.2966 0.049 Uiso 1 1 calc GR . . . .
H10B H 0.7083 1.0094 0.2146 0.049 Uiso 1 1 calc GR . . . .
H10C H 0.8138 0.9834 0.2866 0.049 Uiso 1 1 calc GR . . . .
C11 C 0.52289(19) 0.87240(14) 0.18433(13) 0.0307(5) Uani 1 1 d . . . . .
H11A H 0.5042 0.8213 0.1666 0.046 Uiso 1 1 calc GR . . . .
H11B H 0.5066 0.9061 0.1399 0.046 Uiso 1 1 calc GR . . . .
H11C H 0.4696 0.8861 0.2205 0.046 Uiso 1 1 calc GR . . . .
C12 C 0.85295(17) 0.57186(10) 0.33353(10) 0.0172(3) Uani 1 1 d . . . . .
C13 C 0.77408(19) 0.52328(11) 0.36220(11) 0.0213(4) Uani 1 1 d . . . . .
H13 H 0.6865 0.5325 0.3525 0.026 Uiso 1 1 calc R . . . .
C14 C 0.8230(2) 0.46115(11) 0.40501(11) 0.0254(4) Uani 1 1 d . . . . .
H14 H 0.7680 0.4279 0.4234 0.031 Uiso 1 1 calc R . . . .
C15 C 0.9503(2) 0.44725(11) 0.42112(11) 0.0266(4) Uani 1 1 d . . . . .
H15 H 0.9831 0.4048 0.4503 0.032 Uiso 1 1 calc R . . . .
C16 C 1.0292(2) 0.49619(11) 0.39411(11) 0.0263(4) Uani 1 1 d . . . . .
H16 H 1.1170 0.4876 0.4056 0.032 Uiso 1 1 calc R . . . .
C17 C 0.98168(18) 0.55769(11) 0.35042(11) 0.0218(4) Uani 1 1 d . . . . .
H17 H 1.0371 0.5904 0.3318 0.026 Uiso 1 1 calc R . . . .
C18 C 0.5804(3) 0.56237(16) 0.18515(14) 0.0456(7) Uani 1 1 d . . . . .
H18A H 0.5916 0.5148 0.2126 0.068 Uiso 1 1 calc GR . . . .
H18B H 0.5402 0.5539 0.1309 0.068 Uiso 1 1 calc GR . . . .
H18C H 0.5275 0.5950 0.2093 0.068 Uiso 1 1 calc GR . . . .
C19 C 0.8421(3) 0.54181(13) 0.15079(14) 0.0403(6) Uani 1 1 d . . . . .
H19A H 0.8654 0.5642 0.1052 0.061 Uiso 1 1 calc GR . . . .
H19B H 0.7987 0.4947 0.1363 0.061 Uiso 1 1 calc GR . . . .
H19C H 0.9177 0.5328 0.1904 0.061 Uiso 1 1 calc GR . . . .
C20 C 1.08378(17) 0.78554(11) 0.41317(11) 0.0205(4) Uani 1 1 d . . . . .
C21 C 1.0733(2) 0.85985(13) 0.43234(13) 0.0318(5) Uani 1 1 d . . . . .
H21 H 1.0233 0.8925 0.3965 0.038 Uiso 1 1 calc R . . . .
C22 C 1.1360(3) 0.88669(16) 0.50407(15) 0.0483(7) Uani 1 1 d . . . . .
H22 H 1.1278 0.9374 0.5169 0.058 Uiso 1 1 calc R . . . .
C23 C 1.2094(3) 0.84033(19) 0.55620(14) 0.0522(8) Uani 1 1 d . . . . .
H23 H 1.2527 0.8591 0.6046 0.063 Uiso 1 1 calc R . . . .
C24 C 1.2202(2) 0.76638(18) 0.53811(13) 0.0443(7) Uani 1 1 d . . . . .
H24 H 1.2706 0.7342 0.5743 0.053 Uiso 1 1 calc R . . . .
C25 C 1.15758(19) 0.73868(14) 0.46715(12) 0.0296(5) Uani 1 1 d . . . . .
H25 H 1.1650 0.6876 0.4553 0.035 Uiso 1 1 calc R . . . .
C26 C 1.23694(18) 0.68933(11) 0.28299(12) 0.0246(4) Uani 1 1 d . . . . .
H26A H 1.2880 0.6958 0.3351 0.037 Uiso 1 1 calc GR . . . .
H26B H 1.2894 0.6964 0.2447 0.037 Uiso 1 1 calc GR . . . .
H26C H 1.2014 0.6392 0.2779 0.037 Uiso 1 1 calc GR . . . .
C27 C 1.17848(19) 0.85180(11) 0.25907(12) 0.0242(4) Uani 1 1 d . . . . .
H27A H 1.1120 0.8890 0.2454 0.036 Uiso 1 1 calc GR . . . .
H27B H 1.2288 0.8506 0.2191 0.036 Uiso 1 1 calc GR . . . .
H27C H 1.2321 0.8648 0.3089 0.036 Uiso 1 1 calc GR . . . .
C91 C 0.5007(4) 0.59171(12) 0.45985(19) 0.0371(12) Uani 0.5 1 d . U P A -1
H91 H 0.5034 0.6402 0.4391 0.045 Uiso 0.5 1 calc R . P A -1
C92 C 0.6113(3) 0.55612(17) 0.49420(18) 0.0352(11) Uani 0.5 1 d G U P A -1
H92 H 0.6895 0.5803 0.4969 0.042 Uiso 0.5 1 calc R . P A -1
C93 C 0.6074(2) 0.48516(17) 0.52455(18) 0.0276(12) Uani 0.5 1 d G U P A -1
H93 H 0.6829 0.4608 0.5480 0.033 Uiso 0.5 1 calc R . P A -1
C95 C 0.4929(3) 0.44979(12) 0.52055(19) 0.0237(8) Uani 0.5 1 d G U P A -1
C94 C 0.3824(2) 0.48537(17) 0.48620(18) 0.0197(10) Uani 0.5 1 d DG U P A -1
H94 H 0.3042 0.4612 0.4835 0.024 Uiso 0.5 1 calc R . P A -1
C96 C 0.3863(3) 0.55634(17) 0.45585(17) 0.0348(11) Uani 0.5 1 d DG . P A -1
H96 H 0.3108 0.5807 0.4324 0.042 Uiso 0.5 1 calc R . P A -1
C97 C 0.4920(5) 0.3734(3) 0.5529(3) 0.0384(12) Uani 0.5 1 d D . P A -1
H97A H 0.5562 0.3433 0.5360 0.058 Uiso 0.5 1 calc GR . P A -1
H97B H 0.4095 0.3509 0.5344 0.058 Uiso 0.5 1 calc GR . P A -1
H97C H 0.5096 0.3759 0.6095 0.058 Uiso 0.5 1 calc GR . P A -1

loop_
_atom_site_aniso_label
_atom_site_aniso_U_11
_atom_site_aniso_U_22
_atom_site_aniso_U_33
_atom_site_aniso_U_23
_atom_site_aniso_U_13
_atom_site_aniso_U_12
Ti 0.01317(15) 0.01318(15) 0.01284(15) 0.00080(11) 0.00307(11) -0.00033(11)
Cl 0.0225(2) 0.0231(2) 0.0155(2) 0.00367(16) 0.00665(16) 0.00220(17)
P 0.0144(2) 0.0159(2) 0.0136(2) 0.00098(16) 0.00309(16) 0.00031(16)
Si1 0.0190(2) 0.0167(2) 0.0204(3) 0.00412(19) 0.00628(19) 0.00344(19)
Si2 0.0338(3) 0.0193(3) 0.0198(3) 0.0008(2) -0.0013(2) -0.0065(2)
Si3 0.0141(2) 0.0187(2) 0.0167(2) 0.00106(19) 0.00383(18) 0.00041(18)
N1 0.0158(7) 0.0158(7) 0.0174(7) 0.0012(6) 0.0058(6) 0.0010(6)
N2 0.0195(7) 0.0144(7) 0.0176(7) 0.0012(6) 0.0006(6) -0.0007(6)
N3 0.0140(7) 0.0195(7) 0.0146(7) 0.0000(6) 0.0019(5) -0.0018(6)
C1 0.0192(9) 0.0177(9) 0.0184(9) 0.0042(7) 0.0056(7) 0.0002(7)
C2 0.0190(9) 0.0200(9) 0.0164(8) 0.0004(7) -0.0002(7) -0.0021(7)
C3 0.0174(9) 0.0261(10) 0.0161(8) -0.0024(7) 0.0049(7) 0.0017(7)
C4 0.0170(8) 0.0183(9) 0.0159(8) 0.0032(7) 0.0038(7) 0.0055(7)
C5 0.0278(10) 0.0219(9) 0.0201(9) 0.0011(7) 0.0036(8) 0.0022(8)
C6 0.0425(13) 0.0273(11) 0.0184(9) -0.0023(8) 0.0049(9) 0.0119(9)
C7 0.0301(11) 0.0460(13) 0.0193(10) 0.0047(9) 0.0100(8) 0.0191(10)
C8 0.0187(10) 0.0506(14) 0.0254(10) 0.0047(10) 0.0087(8) 0.0023(9)
C9 0.0208(9) 0.0312(11) 0.0209(9) -0.0005(8) 0.0068(7) -0.0012(8)
C10 0.0494(14) 0.0192(10) 0.0333(12) 0.0027(9) 0.0169(10) 0.0027(9)
C11 0.0210(10) 0.0436(13) 0.0274(11) 0.0098(9) 0.0046(8) 0.0079(9)
C12 0.0234(9) 0.0134(8) 0.0142(8) -0.0008(6) 0.0025(7) 0.0009(7)
C13 0.0250(10) 0.0187(9) 0.0206(9) 0.0007(7) 0.0056(7) 0.0008(7)
C14 0.0398(12) 0.0185(9) 0.0196(9) 0.0017(7) 0.0099(8) -0.0006(8)
C15 0.0431(12) 0.0182(9) 0.0164(9) -0.0005(7) 0.0009(8) 0.0092(8)
C16 0.0275(10) 0.0247(10) 0.0230(10) -0.0069(8) -0.0033(8) 0.0083(8)
C17 0.0228(9) 0.0197(9) 0.0222(9) -0.0037(7) 0.0027(7) 0.0001(7)
C18 0.0502(15) 0.0522(16) 0.0292(12) 0.0071(11) -0.0040(11) -0.0285(13)
C19 0.0650(17) 0.0269(12) 0.0279(11) -0.0035(9) 0.0068(11) 0.0107(11)
C20 0.0159(8) 0.0288(10) 0.0172(9) 0.0000(7) 0.0046(7) -0.0087(7)
C21 0.0428(13) 0.0292(11) 0.0249(10) -0.0051(9) 0.0108(9) -0.0144(10)
C22 0.0678(18) 0.0493(16) 0.0310(13) -0.0169(11) 0.0179(12) -0.0340(14)
C23 0.0496(16) 0.088(2) 0.0186(11) -0.0098(13) 0.0072(10) -0.0437(16)
C24 0.0258(11) 0.086(2) 0.0192(11) 0.0127(12) -0.0002(9) -0.0141(12)
C25 0.0205(10) 0.0465(13) 0.0213(10) 0.0064(9) 0.0034(8) -0.0041(9)
C26 0.0205(9) 0.0264(10) 0.0270(10) -0.0001(8) 0.0052(8) 0.0044(8)
C27 0.0238(10) 0.0242(10) 0.0252(10) 0.0044(8) 0.0062(8) -0.0032(8)
C91 0.064(3) 0.023(3) 0.030(3) 0.003(2) 0.023(2) -0.004(3)
C92 0.043(3) 0.039(3) 0.028(2) -0.010(2) 0.0160(19) -0.020(2)
C93 0.021(2) 0.035(3) 0.028(2) -0.001(2) 0.0078(17) -0.012(2)
C95 0.0235(19) 0.026(2) 0.021(2) 0.0005(16) 0.0049(15) -0.0015(16)
C94 0.0207(19) 0.019(3) 0.020(2) 0.0005(19) 0.0054(15) -0.0034(18)
C96 0.050(3) 0.026(2) 0.030(2) 0.0070(19) 0.013(2) 0.005(2)
C97 0.033(3) 0.032(3) 0.049(3) 0.016(3) 0.005(2) 0.007(2)

loop_
_atom_type_symbol
_atom_type_description
_atom_type_scat_dispersion_real
_atom_type_scat_dispersion_imag
_atom_type_scat_source
C C 0.0033 0.0016 'International Tables Vol C Tables 4.2.6.8 and 6.1.1.4'
H H 0.0000 0.0000 'International Tables Vol C Tables 4.2.6.8 and 6.1.1.4'
Cl Cl 0.1484 0.1585 'International Tables Vol C Tables 4.2.6.8 and 6.1.1.4'
N N 0.0061 0.0033 'International Tables Vol C Tables 4.2.6.8 and 6.1.1.4'
P P 0.1023 0.0942 'International Tables Vol C Tables 4.2.6.8 and 6.1.1.4'
Si Si 0.0817 0.0704 'International Tables Vol C Tables 4.2.6.8 and 6.1.1.4'
Ti Ti 0.2776 0.4457 'International Tables Vol C Tables 4.2.6.8 and 6.1.1.4'

loop_
_geom_angle_atom_site_label_1
_geom_angle_atom_site_label_2
_geom_angle_atom_site_label_3
_geom_angle
Cl Ti P 175.21(2)
N1 Ti Cl 98.78(5)
N1 Ti P 78.80(4)
N2 Ti Cl 101.38(5)
N2 Ti P 76.78(5)
N2 Ti N1 122.77(6)
N3 Ti Cl 103.67(5)
N3 Ti P 81.11(5)
N3 Ti N1 114.77(6)
N3 Ti N2 111.38(7)
C1 P Ti 110.58(6)
C1 P C2 109.49(9)
C1 P C3 110.30(9)
C2 P Ti 109.06(6)
C2 P C3 110.25(9)
C3 P Ti 107.12(6)
N1 Si1 C1 104.74(8)
N1 Si1 C10 113.74(9)
N1 Si1 C11 111.05(9)
C10 Si1 C1 107.35(9)
C10 Si1 C11 108.19(11)
C11 Si1 C1 111.74(9)
N2 Si2 C2 103.42(8)
N2 Si2 C18 111.84(10)
N2 Si2 C19 110.36(10)
C2 Si2 C19 109.37(10)
C18 Si2 C2 111.65(11)
C18 Si2 C19 110.02(13)
N3 Si3 C3 104.97(8)
N3 Si3 C26 112.57(8)
N3 Si3 C27 111.04(9)
C26 Si3 C3 109.22(9)
C27 Si3 C3 111.46(9)
C27 Si3 C26 107.61(9)
Si1 N1 Ti 131.01(8)
C4 N1 Ti 119.54(11)
C4 N1 Si1 109.44(11)
Si2 N2 Ti 132.08(9)
C12 N2 Ti 114.75(11)
C12 N2 Si2 112.75(12)
Si3 N3 Ti 129.34(8)
C20 N3 Ti 114.94(11)
C20 N3 Si3 115.50(12)
P C1 Si1 105.20(9)
P C1 H1A 110.7
P C1 H1B 110.7
Si1 C1 H1A 110.7
Si1 C1 H1B 110.7
H1A C1 H1B 108.8
P C2 Si2 104.25(9)
P C2 H2A 110.9
P C2 H2B 110.9
Si2 C2 H2A 110.9
Si2 C2 H2B 110.9
H2A C2 H2B 108.9
P C3 Si3 106.54(9)
P C3 H3A 110.4
P C3 H3B 110.4
Si3 C3 H3A 110.4
Si3 C3 H3B 110.4
H3A C3 H3B 108.6
C5 C4 N1 121.28(17)
C5 C4 C9 118.39(17)
C9 C4 N1 120.20(17)
C4 C5 H5 119.8
C6 C5 C4 120.45(19)
C6 C5 H5 119.8
C5 C6 H6 119.6
C7 C6 C5 120.7(2)
C7 C6 H6 119.6
C6 C7 H7 120.3
C8 C7 C6 119.33(19)
C8 C7 H7 120.3
C7 C8 H8 119.7
C7 C8 C9 120.6(2)
C9 C8 H8 119.7
C4 C9 H9 119.8
C8 C9 C4 120.5(2)
C8 C9 H9 119.8
Si1 C10 H10A 109.5
Si1 C10 H10B 109.5
Si1 C10 H10C 109.5
H10A C10 H10B 109.5
H10A C10 H10C 109.5
H10B C10 H10C 109.5
Si1 C11 H11A 109.5
Si1 C11 H11B 109.5
Si1 C11 H11C 109.5
H11A C11 H11B 109.5
H11A C11 H11C 109.5
H11B C11 H11C 109.5
C13 C12 N2 121.57(17)
C13 C12 C17 118.41(17)
C17 C12 N2 119.97(17)
C12 C13 H13 119.8
C12 C13 C14 120.36(18)
C14 C13 H13 119.8
C13 C14 H14 119.6
C15 C14 C13 120.90(19)
C15 C14 H14 119.6
C14 C15 H15 120.5
C14 C15 C16 118.92(18)
C16 C15 H15 120.5
C15 C16 H16 119.6
C15 C16 C17 120.81(19)
C17 C16 H16 119.6
C12 C17 H17 119.7
C16 C17 C12 120.58(19)
C16 C17 H17 119.7
Si2 C18 H18A 109.5
Si2 C18 H18B 109.5
Si2 C18 H18C 109.5
H18A C18 H18B 109.5
H18A C18 H18C 109.5
H18B C18 H18C 109.5
Si2 C19 H19A 109.5
Si2 C19 H19B 109.5
Si2 C19 H19C 109.5
H19A C19 H19B 109.5
H19A C19 H19C 109.5
H19B C19 H19C 109.5
C21 C20 N3 120.46(18)
C21 C20 C25 118.6(2)
C25 C20 N3 120.91(19)
C20 C21 H21 119.8
C20 C21 C22 120.3(2)
C22 C21 H21 119.8
C21 C22 H22 119.7
C23 C22 C21 120.5(3)
C23 C22 H22 119.7
C22 C23 H23 120.1
C22 C23 C24 119.8(2)
C24 C23 H23 120.1
C23 C24 H24 119.8
C23 C24 C25 120.4(2)
C25 C24 H24 119.8
C20 C25 H25 119.8
C24 C25 C20 120.4(2)
C24 C25 H25 119.8
Si3 C26 H26A 109.5
Si3 C26 H26B 109.5
Si3 C26 H26C 109.5
H26A C26 H26B 109.5
H26A C26 H26C 109.5
H26B C26 H26C 109.5
Si3 C27 H27A 109.5
Si3 C27 H27B 109.5
Si3 C27 H27C 109.5
H27A C27 H27B 109.5
H27A C27 H27C 109.5
H27B C27 H27C 109.5
C92 C91 H91 120.0
C92 C91 C96 120.0
C96 C91 H91 120.0
C91 C92 H92 120.0
C93 C92 C91 120.0
C93 C92 H92 120.0
C92 C93 H93 120.0
C92 C93 C95 120.0
C95 C93 H93 120.0
C93 C95 C94 120.0
C93 C95 C97 118.7(3)
C94 C95 C97 121.3(3)
C95 C94 H94 120.0
C95 C94 C96 120.0
C96 C94 H94 120.0
C91 C96 H96 120.0
C94 C96 C91 120.0
C94 C96 H96 120.0
C95 C97 H97A 109.5
C95 C97 H97B 109.5
C95 C97 H97C 109.5
H97A C97 H97B 109.5
H97A C97 H97C 109.5
H97B C97 H97C 109.5

loop_
_geom_bond_atom_site_label_1
_geom_bond_atom_site_label_2
_geom_bond_distance
Ti Cl 2.3203(5)
Ti P 2.5062(5)
Ti N1 1.9933(15)
Ti N2 1.9695(15)
Ti N3 1.9587(15)
P C1 1.7955(18)
P C2 1.8081(18)
P C3 1.8101(19)
Si1 N1 1.7579(16)
Si1 C1 1.8809(19)
Si1 C10 1.867(2)
Si1 C11 1.867(2)
Si2 N2 1.7582(16)
Si2 C2 1.8743(19)
Si2 C18 1.854(2)
Si2 C19 1.880(2)
Si3 N3 1.7514(16)
Si3 C3 1.8914(19)
Si3 C26 1.867(2)
Si3 C27 1.858(2)
N1 C4 1.442(2)
N2 C12 1.441(2)
N3 C20 1.438(2)
C1 H1A 0.9900
C1 H1B 0.9900
C2 H2A 0.9900
C2 H2B 0.9900
C3 H3A 0.9900
C3 H3B 0.9900
C4 C5 1.394(3)
C4 C9 1.396(3)
C5 H5 0.9500
C5 C6 1.392(3)
C6 H6 0.9500
C6 C7 1.379(3)
C7 H7 0.9500
C7 C8 1.378(3)
C8 H8 0.9500
C8 C9 1.394(3)
C9 H9 0.9500
C10 H10A 0.9800
C10 H10B 0.9800
C10 H10C 0.9800
C11 H11A 0.9800
C11 H11B 0.9800
C11 H11C 0.9800
C12 C13 1.393(3)
C12 C17 1.398(3)
C13 H13 0.9500
C13 C14 1.394(3)
C14 H14 0.9500
C14 C15 1.382(3)
C15 H15 0.9500
C15 C16 1.384(3)
C16 H16 0.9500
C16 C17 1.388(3)
C17 H17 0.9500
C18 H18A 0.9800
C18 H18B 0.9800
C18 H18C 0.9800
C19 H19A 0.9800
C19 H19B 0.9800
C19 H19C 0.9800
C20 C21 1.391(3)
C20 C25 1.398(3)
C21 H21 0.9500
C21 C22 1.397(3)
C22 H22 0.9500
C22 C23 1.373(4)
C23 H23 0.9500
C23 C24 1.380(4)
C24 H24 0.9500
C24 C25 1.391(3)
C25 H25 0.9500
C26 H26A 0.9800
C26 H26B 0.9800
C26 H26C 0.9800
C27 H27A 0.9800
C27 H27B 0.9800
C27 H27C 0.9800
C91 H91 0.9500
C91 C92 1.3900
C91 C96 1.3900
C92 H92 0.9500
C92 C93 1.3900
C93 H93 0.9500
C93 C95 1.3900
C95 C94 1.3900
C95 C97 1.490(6)
C94 H94 0.9500
C94 C96 1.3900
C96 H96 0.9500
C97 H97A 0.9800
C97 H97B 0.9800
C97 H97C 0.9800

loop_
_geom_torsion_atom_site_label_1
_geom_torsion_atom_site_label_2
_geom_torsion_atom_site_label_3
_geom_torsion_atom_site_label_4
_geom_torsion
Ti P C1 Si1 -32.51(10)
Ti P C2 Si2 -37.43(10)
Ti P C3 Si3 -32.85(10)
Ti N1 C4 C5 100.49(18)
Ti N1 C4 C9 -83.58(19)
Ti N2 C12 C13 111.75(17)
Ti N2 C12 C17 -70.83(19)
Ti N3 C20 C21 -82.67(19)
Ti N3 C20 C25 97.54(18)
Si1 N1 C4 C5 -78.51(18)
Si1 N1 C4 C9 97.42(18)
Si2 N2 C12 C13 -74.82(19)
Si2 N2 C12 C17 102.60(17)
Si3 N3 C20 C21 92.45(19)
Si3 N3 C20 C25 -87.33(19)
N1 Si1 C1 P 23.27(11)
N1 C4 C5 C6 173.81(17)
N1 C4 C9 C8 -175.25(18)
N2 Si2 C2 P 22.61(11)
N2 C12 C13 C14 175.87(17)
N2 C12 C17 C16 -176.88(17)
N3 Si3 C3 P 21.89(12)
N3 C20 C21 C22 -179.54(19)
N3 C20 C25 C24 179.05(18)
C1 P C2 Si2 -158.55(9)
C1 P C3 Si3 87.56(11)
C1 Si1 N1 Ti -2.54(13)
C1 Si1 N1 C4 176.30(12)
C2 P C1 Si1 87.68(11)
C2 P C3 Si3 -151.40(9)
C2 Si2 N2 Ti 6.77(14)
C2 Si2 N2 C12 -165.18(13)
C3 P C1 Si1 -150.82(9)
C3 P C2 Si2 79.93(11)
C3 Si3 N3 Ti 3.07(13)
C3 Si3 N3 C20 -171.21(14)
C4 C5 C6 C7 1.6(3)
C5 C4 C9 C8 0.8(3)
C5 C6 C7 C8 0.5(3)
C6 C7 C8 C9 -1.9(3)
C7 C8 C9 C4 1.2(3)
C9 C4 C5 C6 -2.2(3)
C10 Si1 N1 Ti -119.46(12)
C10 Si1 N1 C4 59.39(15)
C10 Si1 C1 P 144.49(10)
C11 Si1 N1 Ti 118.23(12)
C11 Si1 N1 C4 -62.93(15)
C11 Si1 C1 P -97.04(11)
C12 C13 C14 C15 1.3(3)
C13 C12 C17 C16 0.6(3)
C13 C14 C15 C16 0.1(3)
C14 C15 C16 C17 -1.1(3)
C15 C16 C17 C12 0.7(3)
C17 C12 C13 C14 -1.6(3)
C18 Si2 N2 Ti -113.52(15)
C18 Si2 N2 C12 74.53(17)
C18 Si2 C2 P 143.02(12)
C19 Si2 N2 Ti 123.65(13)
C19 Si2 N2 C12 -48.29(16)
C19 Si2 C2 P -94.97(12)
C20 C21 C22 C23 0.5(4)
C21 C20 C25 C24 -0.7(3)
C21 C22 C23 C24 -0.9(4)
C22 C23 C24 C25 0.4(4)
C23 C24 C25 C20 0.4(3)
C25 C20 C21 C22 0.2(3)
C26 Si3 N3 Ti -115.62(12)
C26 Si3 N3 C20 70.09(16)
C26 Si3 C3 P 142.82(10)
C27 Si3 N3 Ti 123.65(11)
C27 Si3 N3 C20 -50.63(16)
C27 Si3 C3 P -98.40(11)
C91 C92 C93 C95 0.0
C92 C91 C96 C94 0.0
C92 C93 C95 C94 0.0
C92 C93 C95 C97 179.4(4)
C93 C95 C94 C96 0.0
C95 C94 C96 C91 0.0
C96 C91 C92 C93 0.0
C97 C95 C94 C96 -179.4(4)
